data_2207483
loop_
_publ_author_name
'Madhukar Hemamalini'
'Packianathan Thomas Muthiah'
'Daniel E. Lynch'

_publ_section_title
;
 Hydrogen-bonding patterns in trimethoprim tetrafluoroborate
;
_journal_coeditor_code CI6673
_journal_issue 12
_journal_name_full 'Acta Crystallographica Section E'
_journal_page_first o4107
_journal_page_last o4109
_journal_paper_doi 10.1107/S1600536805036615
_journal_volume 61
_journal_year 2005
_chemical_formula_iupac 'C14 H19 N4 O3 +, B F4 -'
_chemical_formula_moiety 'C14 H19 N4 O3 +, B F4 -'
_chemical_formula_sum 'C14 H19 B F4 N4 O3'
_chemical_formula_weight 378.14
_chemical_name_common 'Trimethoprim fluoroborate'
_chemical_name_systematic
;
2,4-diamino-5-(3,4,5-trimethoxybenzyl)pyrimidinium fluoroborate
;
_space_group_IT_number 2
_symmetry_cell_setting triclinic
_symmetry_space_group_name_Hall '-P 1'
_symmetry_space_group_name_H-M 'P -1'
_atom_sites_solution_hydrogens geom
_atom_sites_solution_primary direct
_atom_sites_solution_secondary difmap
_cell_angle_alpha 88.564(2)
_cell_angle_beta 73.253(2)
_cell_angle_gamma 72.304(2)
_cell_formula_units_Z 2
_cell_length_a 9.4105(3)
_cell_length_b 9.5397(2)
_cell_length_c 10.1276(4)
_cell_measurement_reflns_used 3811
_cell_measurement_temperature 120(2)
_cell_measurement_theta_max 27.62
_cell_measurement_theta_min 2.97
_cell_volume 827.48(5)
_computing_cell_refinement 'DENZO (Otwinowski & Minor, 1997) and COLLECT'
_computing_data_collection 'COLLECT (Hooft, 1998)'
_computing_data_reduction 'DENZO and COLLECT'
_computing_molecular_graphics 'PLATON (Spek, 2003)'
_computing_publication_material PLATON
_computing_structure_refinement 'SHELXL97 (Sheldrick, 1997)'
_computing_structure_solution 'SHELXS97 (Sheldrick, 1997)'
_diffrn_ambient_temperature 120(2)
_diffrn_measured_fraction_theta_full 0.991
_diffrn_measured_fraction_theta_max 0.991
_diffrn_measurement_device_type 'Bruker--Nonius KappaCCD area-detector'
_diffrn_measurement_method '\f and \w'
_diffrn_radiation_monochromator graphite
_diffrn_radiation_source 'Bruker--Nonius FR591 rotating anode'
_diffrn_radiation_type MoK\a
_diffrn_radiation_wavelength 0.71073
_diffrn_reflns_av_R_equivalents 0.0409
_diffrn_reflns_av_sigmaI/netI 0.0327
_diffrn_reflns_limit_h_max 12
_diffrn_reflns_limit_h_min -12
_diffrn_reflns_limit_k_max 12
_diffrn_reflns_limit_k_min -12
_diffrn_reflns_limit_l_max 13
_diffrn_reflns_limit_l_min -13
_diffrn_reflns_number 18185
_diffrn_reflns_reduction_process ' ?'
_diffrn_reflns_theta_full 27.62
_diffrn_reflns_theta_max 27.62
_diffrn_reflns_theta_min 2.97
_diffrn_standards_number 0
_exptl_absorpt_coefficient_mu 0.136
_exptl_absorpt_correction_type none
_exptl_crystal_colour colourless
_exptl_crystal_density_diffrn 1.518
_exptl_crystal_density_method 'Not Measured'
_exptl_crystal_description Block
_exptl_crystal_F_000 392
_exptl_crystal_size_max 0.18
_exptl_crystal_size_mid 0.16
_exptl_crystal_size_min 0.09
_refine_diff_density_max 0.610
_refine_diff_density_min -0.517
_refine_ls_extinction_coef 0.133(9)
_refine_ls_extinction_expression FC^*^=KFC[1+0.001XFC^2^\L^3^/SIN(2\Q)]^-1/4^
_refine_ls_extinction_method SHELXL97
_refine_ls_goodness_of_fit_ref 1.146
_refine_ls_hydrogen_treatment constr
_refine_ls_matrix_type full
_refine_ls_number_parameters 255
_refine_ls_number_reflns 3811
_refine_ls_number_restraints 6
_refine_ls_restrained_S_all 1.155
_refine_ls_R_factor_all 0.0598
_refine_ls_R_factor_gt 0.0491
_refine_ls_shift/su_max 0.001
_refine_ls_shift/su_mean <0.001
_refine_ls_structure_factor_coef Fsqd
_refine_ls_weighting_details 'calc w=1/[\s^2^(Fo^2^)+(0.0644P)^2^+0.2497P] where P=(Fo^2^+2Fc^2^)/3'
_refine_ls_weighting_scheme calc
_refine_ls_wR_factor_gt 0.1237
_refine_ls_wR_factor_ref 0.1322
_reflns_number_gt 3193
_reflns_number_total 3811
_reflns_threshold_expression I>2\s(I)
_cod_data_source_file ci6673.cif
_cod_data_source_block I
_cod_depositor_comments
;
The following automatic conversions were performed:
'_symmetry_cell_setting' value 'Triclinic' changed to 'triclinic'
according to '/home/saulius/struct/CIF-dictionaries/cif_core.dic'
dictionary named 'cif_core.dic' version 2.4.1 from 2010-06-29.

Automatic conversion script
Id: cif_fix_enum 1527 2010-12-29 10:47:43Z saulius 

The following automatic conversions were performed:

'_symmetry_cell_setting' value 'Triclinic' changed to 'triclinic'
according to /home/saulius/struct/CIF-dictionaries/cif_core.dic
dictionary named 'cif_core.dic' version 2.4.1 from 2010-06-29.

Automatic conversion script
Id: cif_fix_values 1715 2011-07-08 13:25:40Z adriana 
;
_cod_database_code 2207483

loop_
_symmetry_equiv_pos_as_xyz
x,y,z
-x,-y,-z

loop_
_atom_site_aniso_label
_atom_site_aniso_U_11
_atom_site_aniso_U_22
_atom_site_aniso_U_33
_atom_site_aniso_U_12
_atom_site_aniso_U_13
_atom_site_aniso_U_23
O1 0.0211(6) 0.0236(6) 0.0208(6) -0.0100(5) -0.0018(5) 0.0043(4)
O2 0.0277(6) 0.0273(6) 0.0159(6) -0.0064(5) -0.0036(5) 0.0030(4)
O3 0.0241(6) 0.0297(6) 0.0193(6) -0.0123(5) -0.0059(5) 0.0008(4)
N1 0.0206(7) 0.0182(6) 0.0204(7) -0.0069(5) -0.0045(5) 0.0037(5)
N2 0.0212(7) 0.0191(7) 0.0281(7) -0.0068(5) 0.0014(6) 0.0036(5)
N3 0.0195(7) 0.0190(6) 0.0183(6) -0.0064(5) -0.0026(5) 0.0019(5)
N4 0.0194(7) 0.0195(7) 0.0271(7) -0.0058(5) 0.0008(6) 0.0036(5)
C2 0.0205(8) 0.0214(8) 0.0162(7) -0.0079(6) -0.0054(6) 0.0016(6)
C4 0.0189(7) 0.0219(8) 0.0163(7) -0.0081(6) -0.0054(6) 0.0024(6)
C5 0.0178(7) 0.0233(8) 0.0142(7) -0.0071(6) -0.0048(6) 0.0016(6)
C6 0.0173(7) 0.0224(8) 0.0168(7) -0.0051(6) -0.0043(6) 0.0008(6)
C7 0.0162(7) 0.0239(8) 0.0185(7) -0.0066(6) -0.0032(6) 0.0010(6)
C8 0.0158(7) 0.0184(7) 0.0174(7) -0.0027(6) -0.0017(6) 0.0007(5)
C9 0.0161(7) 0.0175(7) 0.0218(8) -0.0046(6) -0.0039(6) 0.0005(6)
C10 0.0166(7) 0.0152(7) 0.0202(8) -0.0035(6) -0.0003(6) 0.0023(6)
C11 0.0196(7) 0.0187(7) 0.0162(7) -0.0032(6) -0.0016(6) 0.0011(5)
C12 0.0170(7) 0.0188(7) 0.0208(8) -0.0038(6) -0.0042(6) 0.0000(6)
C13 0.0162(7) 0.0210(7) 0.0189(7) -0.0058(6) -0.0018(6) 0.0012(6)
C14 0.0245(8) 0.0283(9) 0.0282(9) -0.0136(7) -0.0040(7) 0.0029(7)
C15 0.0392(10) 0.0273(9) 0.0239(9) -0.0084(7) -0.0132(8) 0.0054(7)
C16 0.0216(8) 0.0341(9) 0.0254(8) -0.0124(7) -0.0045(7) -0.0010(7)
F1 0.0221(5) 0.0325(5) 0.0288(5) -0.0086(4) -0.0101(4) 0.0049(4)
F2 0.0281(6) 0.0300(5) 0.0319(6) -0.0094(4) 0.0015(4) 0.0051(4)
F3A 0.0294(18) 0.177(6) 0.0344(18) -0.012(3) -0.0181(14) 0.006(3)
F4A 0.036(2) 0.041(2) 0.137(6) -0.0033(16) 0.015(4) 0.052(3)
B1 0.0211(9) 0.0302(10) 0.0292(10) -0.0077(8) -0.0052(8) 0.0113(8)
F3B 0.027(2) 0.028(3) 0.037(3) -0.0106(13) -0.0177(18) -0.0065(15)
F4B 0.038(3) 0.025(2) 0.027(3) -0.0061(16) -0.0042(15) 0.0111(15)

loop_
_atom_site_label
_atom_site_fract_x
_atom_site_fract_y
_atom_site_fract_z
_atom_site_U_iso_or_equiv
_atom_site_thermal_displace_type
_atom_site_refinement_flags
_atom_site_occupancy
_atom_site_type_symbol
O1 -0.22859(13) 0.61645(12) 0.66705(11) 0.0221(3) Uani . 1.000 O
O2 -0.06715(14) 0.72735(13) 0.78897(11) 0.0248(3) Uani . 1.000 O
O3 0.15105(13) 0.84755(12) 0.64102(11) 0.0235(3) Uani . 1.000 O
N1 0.28278(15) 0.96385(14) -0.00878(13) 0.0199(4) Uani . 1.000 N
N2 0.53520(16) 0.86442(15) -0.15031(14) 0.0246(4) Uani . 1.000 N
N3 0.40722(15) 0.70767(14) -0.03325(13) 0.0195(4) Uani . 1.000 N
N4 0.28298(16) 0.55383(14) 0.09004(15) 0.0238(4) Uani . 1.000 N
C2 0.40794(18) 0.84404(17) -0.06383(15) 0.0190(4) Uani . 1.000 C
C4 0.27950(18) 0.68998(17) 0.05895(15) 0.0186(4) Uani . 1.000 C
C5 0.14285(18) 0.81297(17) 0.12055(15) 0.0182(4) Uani . 1.000 C
C6 0.15165(18) 0.94728(17) 0.08297(16) 0.0192(4) Uani . 1.000 C
C7 -0.00296(17) 0.79327(17) 0.21807(16) 0.0199(4) Uani . 1.000 C
C8 -0.00211(17) 0.76276(16) 0.36594(15) 0.0185(4) Uani . 1.000 C
C9 -0.10785(17) 0.69467(16) 0.44282(16) 0.0190(4) Uani . 1.000 C
C10 -0.12541(17) 0.68018(16) 0.58268(16) 0.0188(4) Uani . 1.000 C
C11 -0.03807(18) 0.73361(16) 0.64772(16) 0.0196(4) Uani . 1.000 C
C12 0.07051(18) 0.79892(16) 0.56898(16) 0.0196(4) Uani . 1.000 C
C13 0.08929(18) 0.81245(17) 0.42804(16) 0.0194(4) Uani . 1.000 C
C14 -0.3298(2) 0.57224(19) 0.60493(18) 0.0266(5) Uani . 1.000 C
C15 0.0542(2) 0.62255(19) 0.83157(18) 0.0298(5) Uani . 1.000 C
C16 0.28441(19) 0.8868(2) 0.56058(18) 0.0266(5) Uani . 1.000 C
F1 0.56011(11) 0.15397(11) 0.78546(10) 0.0272(3) Uani . 1.000 F
F2 0.30228(12) 0.24550(11) 0.90592(11) 0.0322(3) Uani . 1.000 F
F3A 0.3745(7) 0.1814(13) 0.6750(7) 0.083(2) Uani . 0.60(2) F
F4A 0.4213(9) 0.3796(4) 0.7583(15) 0.083(2) Uani . 0.60(2) F
B1 0.4133(2) 0.23827(19) 0.7771(2) 0.0276(6) Uani . 1.000 B
F3B 0.3813(8) 0.1471(6) 0.6919(6) 0.0282(16) Uani . 0.40(2) F
F4B 0.4046(11) 0.3723(5) 0.7221(6) 0.0322(16) Uani . 0.40(2) F
H1 0.28620 1.05250 -0.03210 0.0240 Uiso R 1.000 H
H2A 0.61790 0.78820 -0.18670 0.0300 Uiso R 1.000 H
H2B 0.53670 0.95420 -0.17110 0.0300 Uiso R 1.000 H
H4A 0.36650 0.47940 0.05090 0.0290 Uiso R 1.000 H
H4B 0.20180 0.53760 0.14980 0.0290 Uiso R 1.000 H
H6 0.06490 1.03210 0.12110 0.0230 Uiso R 1.000 H
H7A -0.02500 0.71090 0.17900 0.0240 Uiso R 1.000 H
H7B -0.09060 0.88360 0.22080 0.0240 Uiso R 1.000 H
H9 -0.16780 0.65820 0.39950 0.0230 Uiso R 1.000 H
H13 0.16410 0.85550 0.37460 0.0230 Uiso R 1.000 H
H14A -0.39000 0.65770 0.56720 0.0320 Uiso R 1.000 H
H14B -0.40140 0.53330 0.67510 0.0320 Uiso R 1.000 H
H14C -0.26680 0.49570 0.53040 0.0320 Uiso R 1.000 H
H15A 0.07690 0.52510 0.78690 0.0360 Uiso R 1.000 H
H15B 0.02010 0.61800 0.93220 0.0360 Uiso R 1.000 H
H15C 0.14860 0.65310 0.80480 0.0360 Uiso R 1.000 H
H16A 0.35430 0.80460 0.49390 0.0320 Uiso R 1.000 H
H16B 0.34000 0.90840 0.62190 0.0320 Uiso R 1.000 H
H16C 0.25000 0.97420 0.51100 0.0320 Uiso R 1.000 H

loop_
_atom_type_symbol
_atom_type_description
_atom_type_scat_dispersion_real
_atom_type_scat_dispersion_imag
_atom_type_scat_source
O O 0.0106 0.0060 'International Tables Vol C Tables 4.2.6.8 and 6.1.1.4'
N N 0.0061 0.0033 'International Tables Vol C Tables 4.2.6.8 and 6.1.1.4'
F F 0.0171 0.0103 'International Tables Vol C Tables 4.2.6.8 and 6.1.1.4'
B B 0.0013 0.0007 'International Tables Vol C Tables 4.2.6.8 and 6.1.1.4'
H H 0.0000 0.0000 'International Tables Vol C Tables 4.2.6.8 and 6.1.1.4'
C C 0.0033 0.0016 'International Tables Vol C Tables 4.2.6.8 and 6.1.1.4'

loop_
_geom_angle_atom_site_label_1
_geom_angle_atom_site_label_2
_geom_angle_atom_site_label_3
_geom_angle
_geom_angle_publ_flag
C10 O1 C14 116.47(12) yes
C11 O2 C15 114.69(13) yes
C12 O3 C16 116.53(12) yes
C2 N1 C6 120.15(13) yes
C2 N3 C4 118.36(14) yes
C2 N1 H1 119.95 no
C6 N1 H1 119.90 no
C2 N2 H2A 120.02 no
H2A N2 H2B 120.02 no
C2 N2 H2B 119.96 no
H4A N4 H4B 120.02 no
C4 N4 H4A 119.95 no
C4 N4 H4B 120.03 no
N2 C2 N3 119.35(15) yes
N1 C2 N2 118.59(14) yes
N1 C2 N3 122.06(15) yes
N3 C4 C5 122.06(14) yes
N4 C4 C5 120.69(15) yes
N3 C4 N4 117.24(15) yes
C4 C5 C6 116.06(15) no
C6 C5 C7 121.62(15) no
C4 C5 C7 122.30(14) no
N1 C6 C5 121.27(15) yes
C5 C7 C8 117.06(14) no
C7 C8 C9 117.45(15) no
C7 C8 C13 122.04(14) no
C9 C8 C13 120.24(14) no
C8 C9 C10 119.91(15) no
O1 C10 C9 123.88(15) yes
O1 C10 C11 115.49(14) yes
C9 C10 C11 120.61(15) no
O2 C11 C12 121.87(15) yes
C10 C11 C12 119.09(14) no
O2 C11 C10 118.96(15) yes
O3 C12 C11 115.08(14) yes
C11 C12 C13 120.37(16) no
O3 C12 C13 124.55(15) yes
C8 C13 C12 119.73(15) no
N1 C6 H6 119.35 no
C5 C6 H6 119.38 no
C5 C7 H7A 108.05 no
C5 C7 H7B 108.02 no
C8 C7 H7A 108.05 no
C8 C7 H7B 107.99 no
H7A C7 H7B 107.29 no
C8 C9 H9 120.04 no
C10 C9 H9 120.05 no
C8 C13 H13 120.08 no
C12 C13 H13 120.19 no
O1 C14 H14A 109.47 no
O1 C14 H14B 109.44 no
O1 C14 H14C 109.52 no
H14A C14 H14B 109.44 no
H14A C14 H14C 109.50 no
H14B C14 H14C 109.47 no
O2 C15 H15A 109.52 no
O2 C15 H15B 109.46 no
O2 C15 H15C 109.45 no
H15A C15 H15B 109.47 no
H15A C15 H15C 109.46 no
H15B C15 H15C 109.47 no
O3 C16 H16A 109.46 no
O3 C16 H16B 109.48 no
O3 C16 H16C 109.46 no
H16A C16 H16B 109.47 no
H16A C16 H16C 109.47 no
H16B C16 H16C 109.48 no
F1 B1 F2 108.92(14) yes
F1 B1 F3A 111.4(4) yes
F1 B1 F4A 105.5(4) yes
F1 B1 F3B 102.4(3) yes
F1 B1 F4B 116.1(5) yes
F2 B1 F3A 111.0(3) yes
F2 B1 F4A 105.9(6) yes
F2 B1 F3B 104.3(3) yes
F2 B1 F4B 114.0(3) yes
F3A B1 F4A 113.8(7) yes
F3B B1 F4B 109.9(4) yes

loop_
_geom_bond_atom_site_label_1
_geom_bond_atom_site_label_2
_geom_bond_distance
_geom_bond_publ_flag
F1 B1 1.397(2) yes
F2 B1 1.405(2) yes
F3A B1 1.365(8) yes
F3B B1 1.392(7) yes
F4A B1 1.379(5) yes
F4B B1 1.371(5) yes
O1 C10 1.377(2) yes
O1 C14 1.443(2) yes
O2 C11 1.3802(19) yes
O2 C15 1.435(2) yes
O3 C16 1.435(2) yes
O3 C12 1.368(2) yes
N1 C2 1.356(2) yes
N1 C6 1.364(2) yes
N2 C2 1.330(2) yes
N3 C2 1.331(2) yes
N3 C4 1.347(2) yes
N4 C4 1.322(2) yes
N1 H1 0.88 no
N2 H2B 0.88 no
N2 H2A 0.88 no
N4 H4A 0.88 no
N4 H4B 0.88 no
C4 C5 1.441(2) no
C5 C7 1.503(2) no
C5 C6 1.347(2) no
C7 C8 1.520(2) no
C8 C9 1.393(2) no
C8 C13 1.391(2) no
C9 C10 1.386(2) no
C10 C11 1.397(2) no
C11 C12 1.400(2) no
C12 C13 1.394(2) no
C6 H6 0.95 no
C7 H7A 0.99 no
C7 H7B 0.99 no
C9 H9 0.95 no
C13 H13 0.95 no
C14 H14B 0.98 no
C14 H14A 0.98 no
C14 H14C 0.98 no
C15 H15B 0.98 no
C15 H15A 0.98 no
C15 H15C 0.98 no
C16 H16C 0.98 no
C16 H16A 0.98 no
C16 H16B 0.98 no

loop_
_geom_contact_atom_site_label_1
_geom_contact_atom_site_label_2
_geom_contact_distance
_geom_contact_site_symmetry_2
_geom_contact_publ_flag
F1 C16 3.368(2) 2_666 no
F1 C2 2.9212(18) 2_666 no
F1 N1 3.0584(17) 2_666 no
F1 N3 2.9986(17) 2_666 no
F1 N2 2.8851(17) 1_546 no
F1 C4 3.136(2) 2_666 no
F1 C5 3.302(2) 2_666 no
F1 C6 3.239(2) 2_666 no
F2 N1 2.8445(17) 1_546 no
F3A C16 3.288(8) 2_666 no
F3A C9 2.995(9) 2_566 no
F3A C7 3.282(8) 2_566 no
F3B C16 3.318(7) 1_545 no
F3B C7 3.279(8) 2_566 no
F3B C16 3.365(7) 2_666 no
F3B C9 3.213(7) 2_566 no
F4B C15 3.323(8) . no
F1 H16A 2.7629 2_666 no
F1 H2B 2.0078 1_546 no
F1 H13 2.6100 2_666 no
F2 H1 1.9656 1_546 no
F3A H9 2.3818 2_566 no
F3A H14A 2.8522 2_566 no
F3A H7B 2.8258 2_566 no
F3A H16A 2.6715 2_666 no
F3A H16B 2.8039 1_545 no
F3B H16B 2.5723 1_545 no
F3B H2B 2.6183 1_546 no
F3B H7B 2.7261 2_566 no
F3B H9 2.6571 2_566 no
F3B H16A 2.8106 2_666 no
F4A H14B 2.5018 1_655 no
F4B H16A 2.7889 2_666 no
F4B H15A 2.8661 . no
F4B H14B 2.6619 1_655 no
O1 N2 2.9345(18) 1_456 no
O1 O2 2.6600(18) . no
O1 N4 2.9210(18) 2_566 no
O2 O3 2.7108(18) . no
O2 C6 3.171(2) 2_576 no
O2 O1 2.6600(18) . no
O3 C15 3.022(2) . no
O3 O2 2.7108(18) . no
O1 H4B 2.3604 2_566 no
O1 H2A 2.1012 1_456 no
O2 H6 2.4983 2_576 no
O2 H2A 2.7789 1_456 no
O3 H15C 2.4582 . no
O3 H7B 2.7738 2_576 no
O3 H6 2.6741 2_576 no
N1 F2 2.8445(17) 1_564 no
N1 F1 3.0584(17) 2_666 no
N2 F1 2.8851(17) 1_564 no
N2 O1 2.9345(18) 1_654 no
N3 F1 2.9986(17) 2_666 no
N3 N4 3.121(2) 2_665 no
N4 O1 2.9210(18) 2_566 no
N4 C14 3.385(2) 2_566 no
N4 N3 3.121(2) 2_665 no
N4 C8 3.418(2) . no
N3 H4A 2.2886 2_665 no
N4 H14B 2.9079 2_566 no
N4 H7A 2.7165 . no
C2 F1 2.9212(18) 2_666 no
C4 F1 3.136(2) 2_666 no
C5 F1 3.302(2) 2_666 no
C6 C6 3.594(2) 2_575 no
C6 O2 3.171(2) 2_576 no
C6 F1 3.239(2) 2_666 no
C7 F3A 3.282(8) 2_566 no
C7 F3B 3.279(8) 2_566 no
C8 C16 3.518(2) 2_576 no
C8 N4 3.418(2) . no
C9 F3A 2.995(9) 2_566 no
C9 F3B 3.213(7) 2_566 no
C9 C10 3.552(2) 2_566 no
C10 C9 3.552(2) 2_566 no
C12 C13 3.549(2) 2_576 no
C13 C12 3.549(2) 2_576 no
C13 C13 3.598(2) 2_576 no
C14 N4 3.385(2) 2_566 no
C15 O3 3.022(2) . no
C15 F4B 3.323(8) . no
C16 F3B 3.318(7) 1_565 no
C16 F1 3.368(2) 2_666 no
C16 C8 3.518(2) 2_576 no
C16 F3B 3.365(7) 2_666 no
C16 F3A 3.288(8) 2_666 no
C5 H13 2.6875 . no
C6 H13 3.0840 . no
C7 H4B 2.5689 . no
C8 H4B 2.8977 . no
C8 H16C 2.8661 2_576 no
C9 H14A 2.7167 . no
C9 H15A 3.0620 2_566 no
C9 H14C 2.7394 . no
C9 H16C 3.0218 2_576 no
C10 H2A 2.7763 1_456 no
C11 H2A 3.0749 1_456 no
C12 H14C 2.8703 2_566 no
C12 H15C 2.8987 . no
C13 H16C 2.7550 . no
C13 H16A 2.7409 . no
C13 H14C 2.9945 2_566 no
C14 H2A 2.8183 1_456 no
C14 H4B 3.0896 2_566 no
C14 H9 2.4843 . no
C16 H7B 2.9178 2_576 no
C16 H13 2.5261 . no
B1 H16A 2.9217 2_666 no
B1 H1 2.8443 1_546 no
B1 H2B 2.7082 1_546 no
H1 H2B 2.2865 . no
H1 F2 1.9656 1_564 no
H1 B1 2.8443 1_564 no
H2A O2 2.7789 1_654 no
H2A O1 2.1012 1_654 no
H2A C10 2.7763 1_654 no
H2A C11 3.0749 1_654 no
H2A C14 2.8183 1_654 no
H2B F1 2.0078 1_564 no
H2B B1 2.7082 1_564 no
H2B H1 2.2865 . no
H2B F3B 2.6183 1_564 no
H4A N3 2.2886 2_665 no
H4A H4A 2.5725 2_665 no
H4B C7 2.5689 . no
H4B C14 3.0896 2_566 no
H4B O1 2.3604 2_566 no
H4B C8 2.8977 . no
H4B H7A 2.2117 . no
H6 O2 2.4983 2_576 no
H6 H7B 2.3462 . no
H6 O3 2.6741 2_576 no
H7A H4B 2.2117 . no
H7A N4 2.7165 . no
H7A H15A 2.4411 2_566 no
H7A H9 2.3813 . no
H7A H15B 2.5464 1_554 no
H7B H6 2.3462 . no
H7B O3 2.7738 2_576 no
H7B C16 2.9178 2_576 no
H7B F3A 2.8258 2_566 no
H7B F3B 2.7261 2_566 no
H9 H14A 2.2838 . no
H9 H14C 2.2565 . no
H9 C14 2.4843 . no
H9 H7A 2.3813 . no
H9 F3B 2.6571 2_566 no
H9 F3A 2.3818 2_566 no
H9 H15A 2.3830 2_566 no
H13 H16A 2.3638 . no
H13 C5 2.6875 . no
H13 C6 3.0840 . no
H13 C16 2.5261 . no
H13 H16C 2.2633 . no
H13 F1 2.6100 2_666 no
H14A C9 2.7167 . no
H14A F3A 2.8522 2_566 no
H14A H9 2.2838 . no
H14B F4B 2.6619 1_455 no
H14B F4A 2.5018 1_455 no
H14B N4 2.9079 2_566 no
H14C H9 2.2565 . no
H14C C9 2.7394 . no
H14C C12 2.8703 2_566 no
H14C C13 2.9945 2_566 no
H15A F4B 2.8661 . no
H15A C9 3.0620 2_566 no
H15A H7A 2.4411 2_566 no
H15A H9 2.3830 2_566 no
H15B H7A 2.5464 1_556 no
H15C O3 2.4582 . no
H15C C12 2.8987 . no
H16A F3B 2.8106 2_666 no
H16A C13 2.7409 . no
H16A H13 2.3638 . no
H16A F1 2.7629 2_666 no
H16A F3A 2.6715 2_666 no
H16A B1 2.9217 2_666 no
H16A F4B 2.7889 2_666 no
H16B F3A 2.8039 1_565 no
H16B F3B 2.5723 1_565 no
H16C C13 2.7550 . no
H16C H13 2.2633 . no
H16C C8 2.8661 2_576 no
H16C C9 3.0218 2_576 no

loop_
_geom_hbond_atom_site_label_D
_geom_hbond_atom_site_label_H
_geom_hbond_atom_site_label_A
_geom_hbond_site_symmetry_A
_geom_hbond_distance_DH
_geom_hbond_distance_HA
_geom_hbond_distance_DA
_geom_hbond_angle_DHA
_geom_hbond_publ_flag
N1 H1 F2 1_564 0.88 1.97 2.8445(17) 177 yes
N2 H2A O1 1_654 0.88 2.10 2.9345(18) 158 yes
N2 H2B F1 1_564 0.88 2.01 2.8851(17) 174 yes
N4 H4A N3 2_665 0.88 2.29 3.121(2) 158 yes
N4 H4B O1 2_566 0.88 2.36 2.9210(18) 122 yes
C6 H6 O2 2_576 0.95 2.50 3.171(2) 128 yes
C9 H9 F3A 2_566 0.95 2.38 2.995(9) 122 yes
C14 H14B F4A 1_455 0.98 2.50 3.414(10) 155 yes
C15 H15C O3 . 0.98 2.46 3.022(2) 116 yes

loop_
_geom_torsion_atom_site_label_1
_geom_torsion_atom_site_label_2
_geom_torsion_atom_site_label_3
_geom_torsion_atom_site_label_4
_geom_torsion
_geom_torsion_publ_flag
C14 O1 C10 C9 -4.2(2) no
C14 O1 C10 C11 174.71(14) no
C15 O2 C11 C10 109.92(17) no
C15 O2 C11 C12 -73.51(19) no
C16 O3 C12 C11 167.55(14) no
C16 O3 C12 C13 -13.3(2) no
C6 N1 C2 N3 1.2(2) no
C6 N1 C2 N2 -178.38(15) no
C2 N1 C6 C5 -0.2(2) no
C4 N3 C2 N1 -2.3(2) no
C4 N3 C2 N2 177.29(15) no
C2 N3 C4 N4 -178.46(15) no
C2 N3 C4 C5 2.5(2) no
N4 C4 C5 C6 179.43(16) no
N3 C4 C5 C7 176.87(15) no
N3 C4 C5 C6 -1.5(2) no
N4 C4 C5 C7 -2.2(2) no
C7 C5 C6 N1 -178.02(15) no
C4 C5 C6 N1 0.4(2) no
C4 C5 C7 C8 77.84(19) no
C6 C5 C7 C8 -103.87(18) no
C5 C7 C8 C13 27.9(2) no
C5 C7 C8 C9 -158.03(14) no
C13 C8 C9 C10 1.9(2) no
C7 C8 C13 C12 171.44(14) no
C7 C8 C9 C10 -172.26(14) no
C9 C8 C13 C12 -2.4(2) no
C8 C9 C10 C11 0.1(2) no
C8 C9 C10 O1 179.02(14) no
C9 C10 C11 O2 175.11(14) no
O1 C10 C11 C12 179.46(13) no
O1 C10 C11 O2 -3.9(2) no
C9 C10 C11 C12 -1.6(2) no
O2 C11 C12 O3 3.7(2) no
O2 C11 C12 C13 -175.57(14) no
C10 C11 C12 O3 -179.77(14) no
C10 C11 C12 C13 1.0(2) no
O3 C12 C13 C8 -178.17(14) no
C11 C12 C13 C8 1.0(2) no
